data_4337290
loop_
_publ_author_name
'Hutchinson, Daniel J.'
'James, Matthew P.'
'Hanton, Lyall R.'
'Moratti, Stephen C.'

_publ_section_title
;
 Metal-induced isomerization of a molecular strand containing
 contradictory dynamic coordination sites.
;
_journal_issue 4
_journal_name_full 'Inorganic chemistry'
_journal_page_first 2122
_journal_page_last 2132
_journal_paper_doi 10.1021/ic4027392
_journal_volume 53
_journal_year 2014
_chemical_formula_moiety 'C35 H37 N15 O9 Zn3, 3(C F3 O3 S)'
_chemical_formula_sum 'C38 H43 F9 N15 O18 S3 Zn3'
_chemical_formula_weight 1461.16
_chemical_name_systematic
;
 ?
;
_space_group_IT_number 14
_symmetry_cell_setting monoclinic
_symmetry_space_group_name_Hall '-P 2yn'
_symmetry_space_group_name_H-M 'P 1 21/n 1'
_atom_sites_solution_hydrogens geom
_atom_sites_solution_primary direct
_atom_sites_solution_secondary difmap
_audit_creation_method SHELXL-97
_cell_angle_alpha 90.000
_cell_angle_beta 103.753(6)
_cell_angle_gamma 90.000
_cell_formula_units_Z 4
_cell_length_a 23.791(4)
_cell_length_b 8.4896(16)
_cell_length_c 40.356(7)
_cell_measurement_reflns_used 9875
_cell_measurement_temperature 90(2)
_cell_measurement_theta_max 25.14
_cell_measurement_theta_min 2.38
_cell_volume 7917(2)
_computing_cell_refinement 'Bruker SMART'
_computing_data_collection 'Bruker SMART'
_computing_data_reduction 'Bruker SAINT'
_computing_molecular_graphics 'Bruker SHELXTL'
_computing_publication_material 'Bruker SHELXTL'
_computing_structure_refinement 'SHELXL-97 (Sheldrick, 1997)'
_computing_structure_solution 'SIR97 (Altomare et al., 1999)'
_diffrn_ambient_temperature 90(2)
_diffrn_measured_fraction_theta_full 0.985
_diffrn_measured_fraction_theta_max 0.985
_diffrn_measurement_device_type 'Bruker APEX-II CCD'
_diffrn_measurement_method '\f and \w scans'
_diffrn_radiation_monochromator graphite
_diffrn_radiation_source 'fine-focus sealed tube'
_diffrn_radiation_type MoK\a
_diffrn_radiation_wavelength 0.71069
_diffrn_reflns_av_R_equivalents 0.0523
_diffrn_reflns_av_sigmaI/netI 0.0750
_diffrn_reflns_limit_h_max 28
_diffrn_reflns_limit_h_min -20
_diffrn_reflns_limit_k_max 7
_diffrn_reflns_limit_k_min -10
_diffrn_reflns_limit_l_max 48
_diffrn_reflns_limit_l_min -48
_diffrn_reflns_number 36052
_diffrn_reflns_theta_full 25.15
_diffrn_reflns_theta_max 25.15
_diffrn_reflns_theta_min 2.57
_exptl_absorpt_coefficient_mu 1.060
_exptl_absorpt_correction_T_max 0.745
_exptl_absorpt_correction_T_min 0.660
_exptl_absorpt_correction_type multi-scan
_exptl_absorpt_process_details 'SADABS (Bruker, 2004)'
_exptl_crystal_colour yellow
_exptl_crystal_density_diffrn 1.221
_exptl_crystal_density_method 'not measured'
_exptl_crystal_description plate
_exptl_crystal_F_000 2932
_exptl_crystal_size_max 0.38
_exptl_crystal_size_mid 0.30
_exptl_crystal_size_min 0.13
_platon_squeeze_details
;
;
_refine_diff_density_max 1.257
_refine_diff_density_min -0.748
_refine_diff_density_rms 0.104
_refine_ls_extinction_method none
_refine_ls_goodness_of_fit_ref 1.070
_refine_ls_hydrogen_treatment mixed
_refine_ls_matrix_type full
_refine_ls_number_parameters 793
_refine_ls_number_reflns 13956
_refine_ls_number_restraints 6
_refine_ls_restrained_S_all 1.080
_refine_ls_R_factor_all 0.0920
_refine_ls_R_factor_gt 0.0763
_refine_ls_shift/su_max 0.002
_refine_ls_shift/su_mean 0.000
_refine_ls_structure_factor_coef Fsqd
_refine_ls_weighting_details 'calc w=1/[\s^2^(Fo^2^)+(0.0937P)^2^+16.6318P] where P=(Fo^2^+2Fc^2^)/3'
_refine_ls_weighting_scheme calc
_refine_ls_wR_factor_gt 0.2034
_refine_ls_wR_factor_ref 0.2117
_reflns_number_gt 10376
_reflns_number_total 13956
_reflns_threshold_expression >2\s(I)
_cod_data_source_file ic4027392_si_002.cif
_cod_data_source_block Complex_4_smpj16
_cod_depositor_comments
;
The following automatic conversions were performed:

'_symmetry_cell_setting' value 'Monoclinic' changed to 'monoclinic'
according to
/usr/data/users/saulius/automatic-downloads/current/ACS/lib/dictionaries/cif_core.dic
dictionary named 'cif_core.dic' version 2.4.2 from 2011-04-26.

Automatic conversion script
Id: cif_fix_values 2281 2013-09-26 08:29:07Z andrius 
;
_cod_original_cell_volume 7918(4)
_cod_original_sg_symbol_H-M 'P2(1)/n  '
_cod_database_code 4337290

loop_
_symmetry_equiv_pos_as_xyz
'x, y, z'
'-x+1/2, y+1/2, -z+1/2'
'-x, -y, -z'
'x-1/2, -y-1/2, z-1/2'

loop_
_atom_site_label
_atom_site_type_symbol
_atom_site_fract_x
_atom_site_fract_y
_atom_site_fract_z
_atom_site_U_iso_or_equiv
_atom_site_adp_type
_atom_site_occupancy
_atom_site_symmetry_multiplicity
_atom_site_calc_flag
_atom_site_refinement_flags
C1 C 0.1211(3) 0.9559(7) 0.58040(14) 0.0347(13) Uani 1 1 d .
H1A H 0.1165 1.0459 0.5652 0.042 Uiso 1 1 calc R
H1B H 0.1176 0.8609 0.5667 0.042 Uiso 1 1 calc R
C2 C 0.1799(2) 0.9611(7) 0.60473(13) 0.0301(12) Uani 1 1 d .
C3 C 0.2311(2) 0.9479(7) 0.59349(15) 0.0339(13) Uani 1 1 d .
H3 H 0.2301 0.9313 0.5706 0.041 Uiso 1 1 calc R
C4 C 0.2829(3) 0.9603(7) 0.61743(16) 0.0378(14) Uani 1 1 d .
H4 H 0.3175 0.9583 0.6105 0.045 Uiso 1 1 calc R
C5 C 0.2840(2) 0.9757(7) 0.65207(15) 0.0341(13) Uani 1 1 d .
H5 H 0.3188 0.9789 0.6685 0.041 Uiso 1 1 calc R
C6 C 0.2318(2) 0.9861(6) 0.66097(13) 0.0280(11) Uani 1 1 d .
C7 C 0.2275(2) 1.0048(7) 0.69706(13) 0.0303(12) Uani 1 1 d .
H7 H 0.2598 1.0094 0.7153 0.036 Uiso 1 1 calc R
C8 C 0.2063(2) 1.0294(8) 0.76309(14) 0.0393(14) Uani 1 1 d .
H8A H 0.2243 1.1313 0.7661 0.059 Uiso 1 1 calc R
H8B H 0.2349 0.9507 0.7623 0.059 Uiso 1 1 calc R
H8C H 0.1891 1.0078 0.7818 0.059 Uiso 1 1 calc R
C9 C 0.1019(2) 1.0377(6) 0.72932(14) 0.0287(12) Uani 1 1 d .
C10 C 0.0804(2) 1.0589(7) 0.75865(15) 0.0323(12) Uani 1 1 d .
H10 H 0.1048 1.0644 0.7804 0.039 Uiso 1 1 calc R
C11 C 0.0206(3) 1.0710(8) 0.75336(14) 0.0367(13) Uani 1 1 d .
C12 C 0.0096(3) 1.0345(8) 0.69561(15) 0.0404(14) Uani 1 1 d .
C13 C -0.0301(3) 1.0234(11) 0.66097(18) 0.062(2) Uani 1 1 d .
H13A H -0.0334 1.1248 0.6502 0.092 Uiso 1 1 calc R
H13B H -0.0676 0.9893 0.6630 0.092 Uiso 1 1 calc R
H13C H -0.0150 0.9489 0.6475 0.092 Uiso 1 1 calc R
C14 C -0.0682(3) 1.1156(12) 0.77539(18) 0.064(2) Uani 1 1 d .
H14A H -0.0763 1.2153 0.7845 0.096 Uiso 1 1 calc R
H14B H -0.0828 1.0323 0.7871 0.096 Uiso 1 1 calc R
H14C H -0.0867 1.1111 0.7515 0.096 Uiso 1 1 calc R
C15 C 0.0112(3) 1.1305(9) 0.83849(15) 0.0434(16) Uani 1 1 d .
H15 H -0.0283 1.1428 0.8362 0.052 Uiso 1 1 calc R
C16 C 0.0507(3) 1.1383(7) 0.87109(16) 0.0384(14) Uani 1 1 d .
C17 C 0.1121(3) 1.1268(7) 0.87509(16) 0.0385(14) Uani 1 1 d .
H17 H 0.1272 1.1139 0.8560 0.046 Uiso 1 1 calc R
C18 C 0.1485(2) 1.1347(7) 0.90678(15) 0.0350(13) Uani 1 1 d .
H18 H 0.1883 1.1289 0.9092 0.042 Uiso 1 1 calc R
C19 C 0.1263(2) 1.1515(7) 0.93531(15) 0.0370(13) Uani 1 1 d .
H19 H 0.1504 1.1535 0.9571 0.044 Uiso 1 1 calc R
C20 C 0.0653(3) 1.1656(7) 0.93011(16) 0.0359(13) Uani 1 1 d .
C21 C 0.0407(3) 1.1846(8) 0.95958(15) 0.0394(14) Uani 1 1 d .
H21 H 0.0639 1.2023 0.9813 0.047 Uiso 1 1 calc R
C22 C -0.0120(3) 1.2585(11) 1.01266(18) 0.064(2) Uani 1 1 d .
H22A H -0.0392 1.2976 1.0248 0.095 Uiso 1 1 calc R
H22B H 0.0136 1.3420 1.0097 0.095 Uiso 1 1 calc R
H22C H 0.0101 1.1744 1.0254 0.095 Uiso 1 1 calc R
C23 C -0.1022(2) 1.1719(7) 0.97072(15) 0.0348(13) Uani 1 1 d .
C24 C -0.1352(3) 1.1797(7) 0.99527(14) 0.0369(13) Uani 1 1 d .
H24 H -0.1180 1.1970 1.0182 0.044 Uiso 1 1 calc R
C25 C -0.1936(2) 1.1607(7) 0.98390(14) 0.0315(12) Uani 1 1 d .
C26 C -0.1847(3) 1.1221(8) 0.92894(16) 0.0394(14) Uani 1 1 d .
C27 C -0.2133(3) 1.0854(9) 0.89205(16) 0.0515(18) Uani 1 1 d .
H27A H -0.2526 1.0542 0.8902 0.077 Uiso 1 1 calc R
H27B H -0.1927 1.0014 0.8842 0.077 Uiso 1 1 calc R
H27C H -0.2125 1.1775 0.8784 0.077 Uiso 1 1 calc R
C28 C -0.2115(3) 1.2102(9) 1.04266(14) 0.0432(15) Uani 1 1 d .
H28A H -0.2179 1.3204 1.0455 0.065 Uiso 1 1 calc R
H28B H -0.1710 1.1871 1.0507 0.065 Uiso 1 1 calc R
H28C H -0.2331 1.1500 1.0555 0.065 Uiso 1 1 calc R
C29 C -0.3274(2) 1.1739(8) 1.00823(15) 0.0383(14) Uani 1 1 d .
H29 H -0.3187 1.1920 1.0316 0.046 Uiso 1 1 calc R
C30 C -0.3880(3) 1.1603(7) 0.98728(15) 0.0361(13) Uani 1 1 d .
C31 C -0.4354(3) 1.1721(7) 1.00138(17) 0.0413(14) Uani 1 1 d .
H31 H -0.4307 1.1881 1.0247 0.050 Uiso 1 1 calc R
C32 C -0.4901(3) 1.1593(9) 0.9799(2) 0.0549(19) Uani 1 1 d .
H32 H -0.5229 1.1699 0.9885 0.066 Uiso 1 1 calc R
C33 C -0.4952(3) 1.1309(8) 0.9458(2) 0.059(2) Uani 1 1 d .
H33 H -0.5317 1.1200 0.9312 0.071 Uiso 1 1 calc R
C34 C -0.4445(3) 1.1180(7) 0.93292(18) 0.0472(16) Uani 1 1 d .
C35 C -0.4464(3) 1.0895(9) 0.89560(19) 0.062(2) Uani 1 1 d .
H35A H -0.4645 0.9886 0.8886 0.075 Uiso 1 1 calc R
H35B H -0.4693 1.1709 0.8818 0.075 Uiso 1 1 calc R
C36 C 0.4341(3) 1.1626(10) 0.64104(18) 0.057(2) Uani 1 1 d .
C37 C 0.2255(3) 0.4602(8) 0.63897(16) 0.0410(14) Uani 1 1 d .
C38 C 0.0682(4) 0.5661(10) 0.7526(2) 0.064(2) Uani 1 1 d .
N1 N 0.18082(19) 0.9822(5) 0.63787(11) 0.0270(9) Uani 1 1 d .
N2 N 0.17498(18) 1.0142(5) 0.70097(11) 0.0269(9) Uani 1 1 d .
N3 N 0.16174(19) 1.0270(6) 0.73129(11) 0.0313(10) Uani 1 1 d .
N4 N 0.06677(19) 1.0255(6) 0.69809(11) 0.0309(10) Uani 1 1 d .
N5 N -0.0159(2) 1.0579(7) 0.72214(14) 0.0460(13) Uani 1 1 d .
N6 N -0.0051(2) 1.0969(7) 0.78014(12) 0.0412(13) Uani 1 1 d .
N7 N 0.0328(2) 1.1054(6) 0.81172(12) 0.0388(12) Uani 1 1 d .
N8 N 0.0289(2) 1.1520(7) 0.89890(13) 0.0399(12) Uani 1 1 d .
N9 N -0.0152(2) 1.1756(7) 0.95400(14) 0.0463(14) Uani 1 1 d .
N10 N -0.0432(2) 1.1999(7) 0.97923(14) 0.0476(14) Uani 1 1 d .
N11 N -0.1273(2) 1.1419(6) 0.93732(13) 0.0394(12) Uani 1 1 d .
N12 N -0.2192(2) 1.1296(6) 0.95068(12) 0.0336(11) Uani 1 1 d .
N13 N -0.2881(2) 1.1587(6) 0.99152(12) 0.0325(10) Uani 1 1 d .
N14 N -0.2306(2) 1.1684(6) 1.00623(12) 0.0354(11) Uani 1 1 d .
N15 N -0.3928(2) 1.1344(6) 0.95376(14) 0.0387(12) Uani 1 1 d .
O1 O 0.07702(17) 0.9582(6) 0.59915(9) 0.0404(10) Uani 1 1 d .
H1 H 0.0383 0.9435 0.5883 0.048 Uiso 1 1 calc R
O2 O -0.3895(3) 1.0908(10) 0.89043(13) 0.089(2) Uani 1 1 d .
H2 H -0.3828 1.0790 0.8688 0.107 Uiso 1 1 calc R
O3 O 0.07910(17) 1.2279(5) 0.64207(11) 0.0337(9) Uani 1 1 d .
O4 O 0.08469(16) 0.7618(5) 0.65631(11) 0.0333(9) Uani 1 1 d .
O5 O -0.0798(3) 1.3649(12) 0.8892(4) 0.217(8) Uani 1 1 d .
O6 O -0.1147(3) 1.1041(18) 0.85457(17) 0.185(5) Uani 1 1 d U
O7 O -0.0554(3) 0.9028(7) 0.9048(2) 0.104(3) Uani 1 1 d .
O8 O -0.3047(2) 0.8890(7) 0.93051(18) 0.0783(19) Uani 1 1 d .
O9 O -0.3145(2) 1.3472(7) 0.91687(15) 0.0781(19) Uani 1 1 d .
O11 O 0.3975(3) 1.0281(7) 0.58262(13) 0.0666(15) Uani 1 1 d .
O12 O 0.4370(3) 1.2911(6) 0.58368(12) 0.0645(14) Uani 1 1 d .
O13 O 0.5000(3) 1.0772(11) 0.6024(2) 0.107(3) Uani 1 1 d .
O21 O 0.12962(19) 0.5921(6) 0.60981(11) 0.0527(13) Uani 1 1 d .
O22 O 0.14592(19) 0.3299(6) 0.59252(11) 0.0481(11) Uani 1 1 d .
O23 O 0.19885(19) 0.5474(6) 0.57584(10) 0.0444(10) Uani 1 1 d .
O31 O 0.07735(18) 0.4143(5) 0.69875(11) 0.0429(10) Uani 1 1 d .
O32 O 0.14165(19) 0.6387(5) 0.71773(11) 0.0440(10) Uani 1 1 d .
O33 O 0.1554(2) 0.3921(6) 0.75020(14) 0.0624(14) Uani 1 1 d .
F11 F 0.3847(2) 1.2273(6) 0.64138(12) 0.0765(14) Uani 1 1 d .
F12 F 0.4369(3) 1.0218(6) 0.65656(11) 0.0858(16) Uani 1 1 d .
F13 F 0.4756(3) 1.2536(7) 0.65908(12) 0.0955(19) Uani 1 1 d .
F21 F 0.20493(16) 0.3954(5) 0.66380(9) 0.0537(11) Uani 1 1 d .
F22 F 0.26743(17) 0.3673(5) 0.63365(12) 0.0650(12) Uani 1 1 d .
F23 F 0.24981(17) 0.5972(5) 0.65033(9) 0.0540(10) Uani 1 1 d .
F31 F 0.0293(2) 0.6679(6) 0.73461(15) 0.0812(15) Uani 1 1 d .
F32 F 0.0384(2) 0.4486(6) 0.76321(13) 0.0821(15) Uani 1 1 d .
F33 F 0.0994(3) 0.6441(6) 0.78017(12) 0.0962(19) Uani 1 1 d .
S1 S 0.44278(7) 1.1361(2) 0.59735(4) 0.0411(4) Uani 1 1 d .
S2 S 0.16878(6) 0.48493(16) 0.59982(3) 0.0285(3) Uani 1 1 d .
S3 S 0.11604(7) 0.49253(19) 0.72706(4) 0.0379(3) Uani 1 1 d .
Zn1 Zn 0.10485(3) 0.99857(8) 0.655570(15) 0.02833(17) Uani 1 1 d .
Zn2 Zn -0.06456(3) 1.14004(10) 0.903670(18) 0.0412(2) Uani 1 1 d .
Zn3 Zn -0.31571(3) 1.12236(9) 0.936826(18) 0.0399(2) Uani 1 1 d .
H3A H 0.076(3) 1.315(10) 0.6574(19) 0.060 Uiso 1 1 d .
H3B H 0.096(4) 1.261(11) 0.634(2) 0.060 Uiso 1 1 d .
H4A H 0.106(3) 0.707(9) 0.6784(19) 0.060 Uiso 1 1 d .
H4B H 0.094(3) 0.694(10) 0.643(2) 0.060 Uiso 1 1 d .

loop_
_atom_site_aniso_label
_atom_site_aniso_U_11
_atom_site_aniso_U_22
_atom_site_aniso_U_33
_atom_site_aniso_U_23
_atom_site_aniso_U_13
_atom_site_aniso_U_12
C1 0.053(4) 0.028(3) 0.026(3) -0.009(2) 0.015(2) 0.004(2)
C2 0.040(3) 0.026(3) 0.027(3) 0.003(2) 0.012(2) -0.004(2)
C3 0.043(3) 0.031(3) 0.036(3) 0.002(3) 0.026(3) 0.005(2)
C4 0.046(3) 0.024(3) 0.056(4) -0.001(3) 0.035(3) -0.002(2)
C5 0.036(3) 0.026(3) 0.044(3) 0.002(3) 0.015(2) -0.002(2)
C6 0.036(3) 0.022(3) 0.027(3) 0.008(2) 0.011(2) 0.005(2)
C7 0.030(3) 0.037(3) 0.026(3) 0.005(2) 0.012(2) -0.004(2)
C8 0.036(3) 0.057(4) 0.026(3) -0.006(3) 0.010(2) 0.006(3)
C9 0.034(3) 0.018(3) 0.041(3) -0.004(2) 0.022(2) -0.001(2)
C10 0.030(3) 0.031(3) 0.039(3) -0.004(3) 0.016(2) 0.005(2)
C11 0.043(3) 0.037(3) 0.034(3) 0.004(3) 0.018(3) 0.002(3)
C12 0.035(3) 0.051(4) 0.041(3) -0.008(3) 0.020(3) 0.004(3)
C13 0.031(3) 0.106(7) 0.051(4) -0.005(4) 0.015(3) 0.010(4)
C14 0.042(4) 0.111(7) 0.046(4) -0.010(4) 0.025(3) 0.003(4)
C15 0.028(3) 0.066(5) 0.043(3) -0.001(3) 0.021(3) -0.009(3)
C16 0.046(3) 0.028(3) 0.055(4) 0.002(3) 0.039(3) -0.002(2)
C17 0.043(3) 0.034(3) 0.053(4) -0.008(3) 0.039(3) -0.004(3)
C18 0.037(3) 0.027(3) 0.050(3) 0.004(3) 0.028(3) -0.006(2)
C19 0.034(3) 0.042(4) 0.037(3) -0.007(3) 0.013(2) 0.000(2)
C20 0.043(3) 0.028(3) 0.048(3) -0.003(3) 0.034(3) 0.002(2)
C21 0.040(3) 0.046(4) 0.037(3) -0.007(3) 0.018(3) -0.003(3)
C22 0.053(4) 0.091(6) 0.060(4) -0.027(4) 0.039(4) -0.030(4)
C23 0.035(3) 0.036(3) 0.039(3) -0.012(3) 0.020(2) -0.008(2)
C24 0.045(3) 0.039(3) 0.029(3) -0.003(3) 0.014(2) -0.006(3)
C25 0.029(3) 0.034(3) 0.036(3) 0.006(2) 0.019(2) -0.002(2)
C26 0.048(4) 0.038(3) 0.040(3) -0.006(3) 0.026(3) -0.014(3)
C27 0.054(4) 0.063(5) 0.044(4) -0.022(3) 0.023(3) -0.016(3)
C28 0.043(3) 0.059(4) 0.032(3) 0.009(3) 0.019(3) 0.004(3)
C29 0.038(3) 0.045(4) 0.036(3) 0.007(3) 0.017(3) 0.012(3)
C30 0.044(3) 0.026(3) 0.040(3) 0.011(3) 0.013(3) 0.007(2)
C31 0.041(3) 0.035(3) 0.051(4) 0.007(3) 0.016(3) 0.004(3)
C32 0.038(4) 0.048(4) 0.084(5) 0.015(4) 0.024(4) 0.003(3)
C33 0.033(3) 0.031(4) 0.103(6) 0.034(4) -0.003(4) 0.001(3)
C34 0.048(4) 0.025(3) 0.065(4) 0.021(3) 0.005(3) 0.000(3)
C35 0.070(5) 0.041(4) 0.061(5) 0.003(4) -0.014(4) -0.006(4)
C36 0.061(5) 0.056(5) 0.051(4) 0.011(4) 0.005(3) -0.028(4)
C37 0.038(3) 0.040(4) 0.046(3) 0.000(3) 0.010(3) -0.006(3)
C38 0.101(6) 0.046(4) 0.062(5) -0.004(4) 0.050(5) 0.003(4)
N1 0.037(2) 0.017(2) 0.029(2) -0.0084(18) 0.0139(19) -0.0032(18)
N2 0.026(2) 0.027(2) 0.029(2) -0.0045(19) 0.0086(17) -0.0027(17)
N3 0.034(2) 0.039(3) 0.025(2) -0.001(2) 0.0144(19) 0.005(2)
N4 0.027(2) 0.036(3) 0.034(2) -0.001(2) 0.0150(19) -0.0011(19)
N5 0.035(3) 0.060(4) 0.050(3) -0.004(3) 0.025(2) 0.005(2)
N6 0.032(3) 0.066(4) 0.034(3) -0.003(3) 0.024(2) 0.003(2)
N7 0.045(3) 0.040(3) 0.038(3) 0.003(2) 0.023(2) 0.004(2)
N8 0.037(3) 0.049(3) 0.042(3) 0.000(2) 0.027(2) -0.002(2)
N9 0.049(3) 0.053(4) 0.048(3) -0.015(3) 0.035(3) -0.015(3)
N10 0.048(3) 0.052(4) 0.052(3) -0.022(3) 0.030(3) -0.013(3)
N11 0.047(3) 0.033(3) 0.046(3) -0.013(2) 0.026(2) -0.010(2)
N12 0.041(3) 0.026(3) 0.039(3) -0.001(2) 0.020(2) 0.002(2)
N13 0.038(3) 0.027(3) 0.037(2) 0.008(2) 0.017(2) -0.0041(19)
N14 0.032(3) 0.047(3) 0.031(2) -0.002(2) 0.015(2) 0.008(2)
N15 0.032(3) 0.028(3) 0.054(3) 0.013(2) 0.006(2) 0.0003(19)
O1 0.037(2) 0.058(3) 0.0269(19) -0.0128(19) 0.0097(16) 0.0042(19)
O2 0.074(4) 0.151(7) 0.043(3) -0.018(4) 0.015(3) -0.034(4)
O3 0.033(2) 0.036(2) 0.033(2) -0.0032(19) 0.0096(16) 0.0027(17)
O4 0.033(2) 0.034(2) 0.037(2) -0.0041(19) 0.0156(17) -0.0037(17)
O5 0.061(4) 0.151(9) 0.455(19) 0.213(12) 0.094(8) 0.041(5)
O6 0.052(4) 0.453(15) 0.058(4) 0.013(7) 0.029(3) -0.005(7)
O7 0.075(4) 0.047(4) 0.200(8) -0.050(5) 0.054(5) -0.027(3)
O8 0.068(3) 0.050(3) 0.137(5) -0.028(3) 0.066(4) -0.019(3)
O9 0.064(3) 0.082(4) 0.087(4) 0.052(4) 0.015(3) -0.006(3)
O11 0.087(4) 0.062(4) 0.057(3) -0.020(3) 0.028(3) -0.023(3)
O12 0.103(4) 0.050(3) 0.050(3) 0.001(2) 0.036(3) -0.001(3)
O13 0.050(4) 0.152(8) 0.128(6) 0.021(6) 0.038(4) 0.021(4)
O21 0.044(3) 0.067(3) 0.045(2) -0.013(2) 0.007(2) 0.024(2)
O22 0.050(3) 0.042(3) 0.049(3) -0.001(2) 0.006(2) -0.009(2)
O23 0.056(3) 0.044(3) 0.037(2) 0.001(2) 0.018(2) -0.012(2)
O31 0.047(2) 0.038(3) 0.045(2) -0.013(2) 0.0144(19) -0.0040(19)
O32 0.050(3) 0.042(3) 0.039(2) -0.002(2) 0.0082(19) -0.004(2)
O33 0.055(3) 0.040(3) 0.079(4) 0.010(3) -0.010(3) -0.003(2)
F11 0.103(4) 0.064(3) 0.082(3) -0.010(3) 0.061(3) -0.008(3)
F12 0.149(5) 0.058(3) 0.050(3) 0.005(2) 0.021(3) -0.016(3)
F13 0.136(5) 0.085(4) 0.054(3) 0.006(3) 0.000(3) -0.052(4)
F21 0.056(2) 0.068(3) 0.0327(18) 0.0157(18) 0.0013(16) -0.023(2)
F22 0.040(2) 0.068(3) 0.085(3) 0.010(2) 0.011(2) 0.0263(19)
F23 0.071(3) 0.039(2) 0.044(2) 0.0023(17) -0.0036(18) -0.0181(19)
F31 0.088(3) 0.053(3) 0.121(4) 0.001(3) 0.059(3) 0.021(2)
F32 0.116(4) 0.060(3) 0.095(4) 0.008(3) 0.074(3) -0.002(3)
F33 0.188(6) 0.058(3) 0.052(3) -0.029(2) 0.046(3) -0.025(3)
S1 0.0412(8) 0.0409(9) 0.0459(8) 0.0056(7) 0.0198(7) 0.0000(7)
S2 0.0327(7) 0.0286(7) 0.0275(6) -0.0009(6) 0.0135(5) 0.0029(5)
S3 0.0406(8) 0.0369(8) 0.0342(7) -0.0047(6) 0.0053(6) -0.0019(6)
Zn1 0.0271(3) 0.0338(4) 0.0268(3) -0.0022(3) 0.0118(2) 0.0014(3)
Zn2 0.0415(4) 0.0516(5) 0.0385(4) 0.0054(3) 0.0254(3) 0.0034(3)
Zn3 0.0415(4) 0.0421(4) 0.0387(4) 0.0001(3) 0.0147(3) -0.0044(3)

loop_
_atom_type_symbol
_atom_type_description
_atom_type_scat_dispersion_real
_atom_type_scat_dispersion_imag
_atom_type_scat_source
C C 0.0033 0.0016 'International Tables Vol C Tables 4.2.6.8 and 6.1.1.4'
H H 0.0000 0.0000 'International Tables Vol C Tables 4.2.6.8 and 6.1.1.4'
N N 0.0061 0.0033 'International Tables Vol C Tables 4.2.6.8 and 6.1.1.4'
O O 0.0106 0.0060 'International Tables Vol C Tables 4.2.6.8 and 6.1.1.4'
F F 0.0171 0.0103 'International Tables Vol C Tables 4.2.6.8 and 6.1.1.4'
S S 0.1246 0.1234 'International Tables Vol C Tables 4.2.6.8 and 6.1.1.4'
Zn Zn 0.2839 1.4301 'International Tables Vol C Tables 4.2.6.8 and 6.1.1.4'

loop_
_geom_angle_atom_site_label_1
_geom_angle_atom_site_label_2
_geom_angle_atom_site_label_3
_geom_angle
O1 C1 C2 109.8(4)
O1 C1 H1A 109.7
C2 C1 H1A 109.7
O1 C1 H1B 109.7
C2 C1 H1B 109.7
H1A C1 H1B 108.2
N1 C2 C3 121.5(5)
N1 C2 C1 116.4(5)
C3 C2 C1 122.0(5)
C4 C3 C2 117.9(5)
C4 C3 H3 121.0
C2 C3 H3 121.0
C3 C4 C5 120.6(5)
C3 C4 H4 119.7
C5 C4 H4 119.7
C6 C5 C4 117.6(5)
C6 C5 H5 121.2
C4 C5 H5 121.2
N1 C6 C5 122.6(5)
N1 C6 C7 114.9(4)
C5 C6 C7 122.5(5)
N2 C7 C6 114.6(5)
N2 C7 H7 122.7
C6 C7 H7 122.7
N3 C8 H8A 109.5
N3 C8 H8B 109.5
H8A C8 H8B 109.5
N3 C8 H8C 109.5
H8A C8 H8C 109.5
H8B C8 H8C 109.5
N4 C9 C10 122.0(5)
N4 C9 N3 116.3(4)
C10 C9 N3 121.6(5)
C11 C10 C9 116.3(5)
C11 C10 H10 121.9
C9 C10 H10 121.9
N5 C11 N6 115.7(5)
N5 C11 C10 123.0(5)
N6 C11 C10 121.3(5)
N4 C12 N5 125.6(5)
N4 C12 C13 118.1(5)
N5 C12 C13 116.2(5)
C12 C13 H13A 109.5
C12 C13 H13B 109.5
H13A C13 H13B 109.5
C12 C13 H13C 109.5
H13A C13 H13C 109.5
H13B C13 H13C 109.5
N6 C14 H14A 109.5
N6 C14 H14B 109.5
H14A C14 H14B 109.5
N6 C14 H14C 109.5
H14A C14 H14C 109.5
H14B C14 H14C 109.5
N7 C15 C16 117.7(5)
N7 C15 H15 121.1
C16 C15 H15 121.1
N8 C16 C15 118.3(5)
N8 C16 C17 119.6(6)
C15 C16 C17 122.0(5)
C18 C17 C16 120.3(5)
C18 C17 H17 119.9
C16 C17 H17 119.9
C17 C18 C19 120.1(5)
C17 C18 H18 120.0
C19 C18 H18 120.0
C18 C19 C20 117.7(5)
C18 C19 H19 121.2
C20 C19 H19 121.2
N8 C20 C19 122.4(5)
N8 C20 C21 118.6(5)
C19 C20 C21 118.9(6)
N9 C21 C20 116.5(5)
N9 C21 H21 121.7
C20 C21 H21 121.7
N10 C22 H22A 109.5
N10 C22 H22B 109.5
H22A C22 H22B 109.5
N10 C22 H22C 109.5
H22A C22 H22C 109.5
H22B C22 H22C 109.5
N11 C23 N10 117.2(5)
N11 C23 C24 121.4(5)
N10 C23 C24 121.4(5)
C25 C24 C23 116.8(5)
C25 C24 H24 121.6
C23 C24 H24 121.6
N12 C25 C24 122.4(5)
N12 C25 N14 116.1(5)
C24 C25 N14 121.5(5)
N12 C26 N11 125.2(6)
N12 C26 C27 117.0(5)
N11 C26 C27 117.8(5)
C26 C27 H27A 109.5
C26 C27 H27B 109.5
H27A C27 H27B 109.5
C26 C27 H27C 109.5
H27A C27 H27C 109.5
H27B C27 H27C 109.5
N14 C28 H28A 109.5
N14 C28 H28B 109.5
H28A C28 H28B 109.5
N14 C28 H28C 109.5
H28A C28 H28C 109.5
H28B C28 H28C 109.5
N13 C29 C30 114.9(5)
N13 C29 H29 122.5
C30 C29 H29 122.5
N15 C30 C31 122.9(6)
N15 C30 C29 114.8(5)
C31 C30 C29 122.3(6)
C30 C31 C32 118.3(6)
C30 C31 H31 120.9
C32 C31 H31 120.9
C33 C32 C31 119.1(6)
C33 C32 H32 120.4
C31 C32 H32 120.4
C32 C33 C34 119.8(6)
C32 C33 H33 120.1
C34 C33 H33 120.1
N15 C34 C33 119.9(7)
N15 C34 C35 117.0(6)
C33 C34 C35 123.1(7)
O2 C35 C34 109.9(6)
O2 C35 H35A 109.7
C34 C35 H35A 109.7
O2 C35 H35B 109.7
C34 C35 H35B 109.7
H35A C35 H35B 108.2
F11 C36 F13 107.7(8)
F11 C36 F12 108.4(6)
F13 C36 F12 108.3(6)
F11 C36 S1 111.7(5)
F13 C36 S1 111.1(5)
F12 C36 S1 109.5(6)
F22 C37 F23 107.0(5)
F22 C37 F21 107.4(5)
F23 C37 F21 108.0(5)
F22 C37 S2 110.9(5)
F23 C37 S2 111.6(4)
F21 C37 S2 111.7(4)
F31 C38 F32 107.4(7)
F31 C38 F33 107.5(7)
F32 C38 F33 109.1(6)
F31 C38 S3 110.9(5)
F32 C38 S3 111.8(6)
F33 C38 S3 109.9(6)
C6 N1 C2 119.5(5)
C6 N1 Zn1 118.0(3)
C2 N1 Zn1 122.4(4)
C7 N2 N3 123.9(4)
C7 N2 Zn1 117.6(4)
N3 N2 Zn1 118.4(3)
N2 N3 C9 114.0(4)
N2 N3 C8 121.7(4)
C9 N3 C8 124.2(4)
C9 N4 C12 117.4(5)
C9 N4 Zn1 118.4(3)
C12 N4 Zn1 124.2(4)
C11 N5 C12 115.7(5)
N7 N6 C11 114.7(5)
N7 N6 C14 122.4(5)
C11 N6 C14 122.9(5)
C15 N7 N6 118.1(5)
C16 N8 C20 119.7(5)
C16 N8 Zn2 129.9(4)
C20 N8 Zn2 110.3(3)
C21 N9 N10 121.8(5)
C21 N9 Zn2 119.2(4)
N10 N9 Zn2 118.8(4)
N9 N10 C23 115.9(5)
N9 N10 C22 120.7(5)
C23 N10 C22 123.3(5)
C26 N11 C23 117.0(5)
C26 N11 Zn2 129.2(4)
C23 N11 Zn2 113.7(4)
C26 N12 C25 117.1(5)
C26 N12 Zn3 126.1(4)
C25 N12 Zn3 116.5(3)
C29 N13 N14 123.3(5)
C29 N13 Zn3 117.9(4)
N14 N13 Zn3 118.9(3)
N13 N14 C25 115.9(4)
N13 N14 C28 119.3(4)
C25 N14 C28 124.0(5)
C34 N15 C30 120.0(6)
C34 N15 Zn3 122.6(5)
C30 N15 Zn3 117.5(4)
C1 O1 Zn1 117.5(3)
C1 O1 H1 121.2
Zn1 O1 H1 121.2
C35 O2 Zn3 117.4(4)
C35 O2 H2 121.3
Zn3 O2 H2 121.3
Zn1 O3 H3A 127(4)
Zn1 O3 H3B 111(8)
H3A O3 H3B 99(9)
Zn1 O4 H4A 113(4)
Zn1 O4 H4B 123(5)
H4A O4 H4B 95(6)
O13 S1 O12 112.5(4)
O13 S1 O11 115.8(5)
O12 S1 O11 116.0(4)
O13 S1 C36 103.2(4)
O12 S1 C36 103.7(3)
O11 S1 C36 103.4(3)
O21 S2 O22 113.8(3)
O21 S2 O23 114.7(3)
O22 S2 O23 115.4(3)
O21 S2 C37 103.1(3)
O22 S2 C37 103.8(3)
O23 S2 C37 104.0(3)
O33 S3 O31 115.8(3)
O33 S3 O32 115.0(3)
O31 S3 O32 114.2(3)
O33 S3 C38 103.6(4)
O31 S3 C38 103.8(4)
O32 S3 C38 102.0(3)
O4 Zn1 O3 149.41(16)
O4 Zn1 N1 99.31(16)
O3 Zn1 N1 101.37(17)
O4 Zn1 N4 87.04(17)
O3 Zn1 N4 87.44(17)
N1 Zn1 N4 147.62(17)
O4 Zn1 N2 100.46(17)
O3 Zn1 N2 106.52(17)
N1 Zn1 N2 74.92(16)
N4 Zn1 N2 72.71(16)
O4 Zn1 O1 81.52(17)
O3 Zn1 O1 83.07(17)
N1 Zn1 O1 73.42(15)
N4 Zn1 O1 138.91(16)
N2 Zn1 O1 148.16(16)
O5 Zn2 O7 164.8(5)
O5 Zn2 O6 80.7(6)
O7 Zn2 O6 84.9(5)
O5 Zn2 N9 99.5(5)
O7 Zn2 N9 95.0(3)
O6 Zn2 N9 178.7(2)
O5 Zn2 N11 94.0(3)
O7 Zn2 N11 94.4(2)
O6 Zn2 N11 105.3(2)
N9 Zn2 N11 73.44(19)
O5 Zn2 N8 92.6(2)
O7 Zn2 N8 86.8(2)
O6 Zn2 N8 106.1(2)
N9 Zn2 N8 75.17(18)
N11 Zn2 N8 148.57(19)
O8 Zn3 O9 147.0(3)
O8 Zn3 N15 103.7(2)
O9 Zn3 N15 100.1(2)
O8 Zn3 N13 104.5(2)
O9 Zn3 N13 103.6(2)
N15 Zn3 N13 74.89(19)
O8 Zn3 N12 84.4(2)
O9 Zn3 N12 87.9(2)
N15 Zn3 N12 147.23(19)
N13 Zn3 N12 72.34(17)
O8 Zn3 O2 83.0(3)
O9 Zn3 O2 82.4(3)
N15 Zn3 O2 73.1(2)
N13 Zn3 O2 148.0(2)
N12 Zn3 O2 139.6(2)

loop_
_geom_bond_atom_site_label_1
_geom_bond_atom_site_label_2
_geom_bond_distance
C1 O1 1.432(7)
C1 C2 1.507(8)
C1 H1A 0.9700
C1 H1B 0.9700
C2 N1 1.345(7)
C2 C3 1.401(8)
C3 C4 1.378(9)
C3 H3 0.9300
C4 C5 1.398(8)
C4 H4 0.9300
C5 C6 1.376(8)
C5 H5 0.9300
C6 N1 1.342(7)
C6 C7 1.493(7)
C7 N2 1.297(7)
C7 H7 0.9300
C8 N3 1.457(7)
C8 H8A 0.9600
C8 H8B 0.9600
C8 H8C 0.9600
C9 N4 1.340(7)
C9 C10 1.408(7)
C9 N3 1.410(7)
C10 C11 1.390(8)
C10 H10 0.9300
C11 N5 1.355(8)
C11 N6 1.381(7)
C12 N4 1.341(7)
C12 N5 1.366(7)
C12 C13 1.493(9)
C13 H13A 0.9600
C13 H13B 0.9600
C13 H13C 0.9600
C14 N6 1.477(8)
C14 H14A 0.9600
C14 H14B 0.9600
C14 H14C 0.9600
C15 N7 1.319(7)
C15 C16 1.424(9)
C15 H15 0.9300
C16 N8 1.347(7)
C16 C17 1.434(8)
C17 C18 1.365(9)
C17 H17 0.9300
C18 C19 1.384(8)
C18 H18 0.9300
C19 C20 1.419(8)
C19 H19 0.9300
C20 N8 1.353(8)
C20 C21 1.454(8)
C21 N9 1.298(8)
C21 H21 0.9300
C22 N10 1.464(9)
C22 H22A 0.9600
C22 H22B 0.9600
C22 H22C 0.9600
C23 N11 1.362(8)
C23 N10 1.384(8)
C23 C24 1.404(8)
C24 C25 1.365(8)
C24 H24 0.9300
C25 N12 1.360(7)
C25 N14 1.403(7)
C26 N12 1.337(7)
C26 N11 1.338(8)
C26 C27 1.514(9)
C27 H27A 0.9600
C27 H27B 0.9600
C27 H27C 0.9600
C28 N14 1.475(7)
C28 H28A 0.9600
C28 H28B 0.9600
C28 H28C 0.9600
C29 N13 1.282(7)
C29 C30 1.494(9)
C29 H29 0.9300
C30 N15 1.348(8)
C30 C31 1.381(9)
C31 C32 1.385(9)
C31 H31 0.9300
C32 C33 1.373(11)
C32 H32 0.9300
C33 C34 1.429(11)
C33 H33 0.9300
C34 N15 1.321(8)
C34 C35 1.515(11)
C35 O2 1.418(10)
C35 H35A 0.9700
C35 H35B 0.9700
C36 F11 1.301(9)
C36 F13 1.327(8)
C36 F12 1.344(9)
C36 S1 1.837(8)
C37 F22 1.329(7)
C37 F23 1.331(7)
C37 F21 1.334(7)
C37 S2 1.829(6)
C38 F31 1.347(10)
C38 F32 1.351(9)
C38 F33 1.353(10)
C38 S3 1.819(8)
N1 Zn1 2.100(4)
N2 N3 1.339(6)
N2 Zn1 2.169(4)
N4 Zn1 2.135(4)
N6 N7 1.377(7)
N8 Zn2 2.280(5)
N9 N10 1.359(7)
N9 Zn2 2.112(6)
N11 Zn2 2.244(5)
N12 Zn3 2.232(5)
N13 N14 1.359(7)
N13 Zn3 2.170(5)
N15 Zn3 2.107(5)
O1 Zn1 2.241(4)
O1 H1 0.9300
O2 Zn3 2.257(5)
O2 H2 0.9300
O3 Zn1 2.075(5)
O3 H3A 0.98(8)
O3 H3B 0.65(8)
O4 Zn1 2.069(4)
O4 H4A 1.02(8)
O4 H4B 0.85(8)
O5 Zn2 2.004(8)
O6 Zn2 2.078(7)
O7 Zn2 2.026(6)
O8 Zn3 2.022(6)
O9 Zn3 2.075(6)
O11 S1 1.432(5)
O12 S1 1.421(6)
O13 S1 1.419(6)
O21 S2 1.427(4)
O22 S2 1.428(5)
O23 S2 1.435(4)
O31 S3 1.447(4)
O32 S3 1.470(5)
O33 S3 1.436(5)

loop_
_platon_squeeze_void_nr
_platon_squeeze_void_average_x
_platon_squeeze_void_average_y
_platon_squeeze_void_average_z
_platon_squeeze_void_volume
_platon_squeeze_void_count_electrons
1 0.359 0.281 0.141 2632.7 880.5
